data_1524684
loop_
_publ_author_name
'Kido, H.'
'Shimada, M.'
'Hoshikawa, T.'
'Koizumi, M.'

_publ_section_title
;
 Crystal structure and magnetic and electrical properties of
 pseudo-termary Dy Cu1-x Znx Si compounds
;
_journal_name_full 'Physica Status Solidi, Sectio A: Applied Research'
_journal_page_first 307
_journal_page_last 311
_journal_volume 90
_journal_year 1985
_chemical_formula_sum 'Cu Dy Si'
_chemical_name_systematic 'Dy Cu Si'
_space_group_IT_number 191
_symmetry_space_group_name_Hall '-P 6 2'
_symmetry_space_group_name_H-M 'P 6/m m m'
_cell_angle_alpha 90
_cell_angle_beta 90
_cell_angle_gamma 120
_cell_formula_units_Z 1
_cell_length_a 4.14
_cell_length_b 4.14
_cell_length_c 3.71
_cell_volume 55.069
_citation_journal_id_ASTM PSSABA
_cod_data_source_file Kido_PSSABA_1985_1399.cif
_cod_data_source_block Cu1Dy1Si1
_cod_original_cell_volume 55.06875
_cod_original_formula_sum 'Cu1 Dy1 Si1'
_cod_database_code 1524684

loop_
_symmetry_equiv_pos_as_xyz
x,y,z
x-y,x,z
-y,x-y,z
-x,-y,z
-x+y,-x,z
y,-x+y,z
-y,-x,-z
x-y,-y,-z
x,x-y,-z
y,x,-z
-x+y,y,-z
-x,-x+y,-z
-x,-y,-z
-x+y,-x,-z
y,-x+y,-z
x,y,-z
x-y,x,-z
-y,x-y,-z
y,x,z
-x+y,y,z
-x,-x+y,z
-y,-x,z
x-y,-y,z
x,x-y,z

loop_
_atom_site_label
_atom_site_type_symbol
_atom_site_fract_x
_atom_site_fract_y
_atom_site_fract_z
_atom_site_occupancy
_atom_site_U_iso_or_equiv
Cu1 Cu 0.3333 0.6667 0.5 0.5 0.0
Dy1 Dy 0 0 0 1 0.0
Si1 Si 0.3333 0.6667 0.5 0.5 0.0
